data_1549602
loop_
_publ_author_name
'Sinnwell, Michael A.'
'Blad, Jared N.'
'Thomas, Logan R.'
'MacGillivray, Leonard R.'

_publ_section_title
;
 Structural flexibility of halogen bonds showed in a
 single-crystal-to-single-crystal [2+2] photodimerization
;
_journal_issue 4
_journal_name_full IUCrJ
_journal_page_first
;
;
_journal_paper_doi 10.1107/S2052252518007583
_journal_volume 5
_journal_year 2018
_chemical_formula_moiety '1(C28 H4 F16 I4), 2(C12 H10 N2)'
_chemical_formula_sum 'C52 H24 F16 I4 N4'
_chemical_formula_weight 1516.35
_chemical_name_common (I4F16cb)2(bpe)
_chemical_name_systematic 'rctt-tetrakis-(4-iodo-2,3,5,6-tetrafluorophenyl)cyclobutane, trans-1,2-bis-(4-pyridyl)-ethene'
_space_group_crystal_system monoclinic
_space_group_IT_number 14
_space_group_name_Hall '-P 2ybc'
_space_group_name_H-M_alt 'P 1 21/c 1'
_symmetry_space_group_name_Hall '-P 2ybc'
_symmetry_space_group_name_H-M 'P 1 21/c 1'
_atom_sites_solution_hydrogens geom
_atom_sites_solution_primary direct
_cell_angle_alpha 90
_cell_angle_beta 104.649(5)
_cell_angle_gamma 90
_cell_formula_units_Z 2
_cell_length_a 13.0184(13)
_cell_length_b 9.7153(10)
_cell_length_c 19.986(2)
_cell_measurement_reflns_used 9832
_cell_measurement_temperature 298(2)
_cell_measurement_theta_max 52.74
_cell_measurement_theta_min 4.617
_cell_volume 2445.6(4)
_computing_cell_refinement 'apexII (Bruker AXS, 2010)'
_computing_data_collection 'apexII (Bruker AXS, 2010)'
_computing_data_reduction 'apexII (Bruker AXS, 2010)'
_computing_molecular_graphics 'Olex2 (Dolomanov et al., 2009)'
_computing_publication_material 'Olex2 (Dolomanov et al., 2009)'
_computing_structure_refinement 'ShelXL (Sheldrick, 2015)'
_computing_structure_solution 'ShelXT (Sheldrick, 2015)'
_diffrn_ambient_temperature 298.15
_diffrn_measured_fraction_theta_full 0.999
_diffrn_measured_fraction_theta_max 0.996
_diffrn_measurement_device_type 'Bruker Nonius APEX II Kappa'
_diffrn_measurement_method 'CCD phi and omega scans'
_diffrn_radiation_type MoK\a
_diffrn_radiation_wavelength 0.71073
_diffrn_reflns_av_R_equivalents 0.0305
_diffrn_reflns_av_unetI/netI 0.0162
_diffrn_reflns_Laue_measured_fraction_full 0.999
_diffrn_reflns_Laue_measured_fraction_max 0.996
_diffrn_reflns_limit_h_max 16
_diffrn_reflns_limit_h_min -16
_diffrn_reflns_limit_k_max 11
_diffrn_reflns_limit_k_min -12
_diffrn_reflns_limit_l_max 23
_diffrn_reflns_limit_l_min -25
_diffrn_reflns_number 52897
_diffrn_reflns_point_group_measured_fraction_full 0.999
_diffrn_reflns_point_group_measured_fraction_max 0.996
_diffrn_reflns_theta_full 26.000
_diffrn_reflns_theta_max 26.435
_diffrn_reflns_theta_min 2.963
_exptl_absorpt_coefficient_mu 2.653
_exptl_absorpt_correction_T_max 0.7454
_exptl_absorpt_correction_T_min 0.6012
_exptl_absorpt_correction_type multi-scan
_exptl_absorpt_process_details
;
SADABS-2014/5 (Bruker,2014) was used for absorption correction.
wR2(int) was 0.0875 before and 0.0450 after correction.
The Ratio of minimum to maximum transmission is 0.8065.
The \l/2 correction factor is 0.00150.
;
_exptl_crystal_colour colourless
_exptl_crystal_colour_primary colourless
_exptl_crystal_density_diffrn 2.059
_exptl_crystal_description plate
_exptl_crystal_F_000 1440
_exptl_crystal_size_max 0.4
_exptl_crystal_size_mid 0.19
_exptl_crystal_size_min 0.04
_refine_diff_density_max 0.454
_refine_diff_density_min -0.407
_refine_diff_density_rms 0.063
_refine_ls_extinction_method none
_refine_ls_goodness_of_fit_ref 1.085
_refine_ls_hydrogen_treatment constr
_refine_ls_matrix_type full
_refine_ls_number_parameters 639
_refine_ls_number_reflns 5012
_refine_ls_number_restraints 704
_refine_ls_restrained_S_all 1.092
_refine_ls_R_factor_all 0.0310
_refine_ls_R_factor_gt 0.0198
_refine_ls_shift/su_max 0.002
_refine_ls_shift/su_mean 0.000
_refine_ls_structure_factor_coef Fsqd
_refine_ls_weighting_details 'w=1/[\s^2^(Fo^2^)+(0.0150P)^2^+2.1900P] where P=(Fo^2^+2Fc^2^)/3'
_refine_ls_weighting_scheme calc
_refine_ls_wR_factor_gt 0.0408
_refine_ls_wR_factor_ref 0.0460
_reflns_Friedel_coverage 0.000
_reflns_number_gt 4016
_reflns_number_total 5012
_reflns_threshold_expression 'I > 2\s(I)'
_cod_data_source_file ed5014.cif
_cod_data_source_block mcg164
_cod_database_code 1549602
_shelx_space_group_comment
;
The symmetry employed for this shelxl refinement is uniquely defined
by the following loop, which should always be used as a source of
symmetry information in preference to the above space-group names.
They are only intended as comments.
;
_shelx_estimated_absorpt_t_max 0.901
_shelx_estimated_absorpt_t_min 0.417
_olex2_refinement_description
;
1. Fixed Uiso
 At 1.2 times of:
  All C(H) groups
2. Restrained planarity
 I1A, C1A, C2A, C3A, C4A, C5A, C6A, F1A, F2A, F3A, F4A
 with sigma of 0.1
 I1B, C1B, C2B, C3B, C4B, C5B, C6B, F1B, F2B, F3B, F4B
 with sigma of 0.1
 I2A, C9A, C10A, C11A, C12A, C13A, C14A, F5A, F6A, F7A, F8A
 with sigma of 0.1
 I2B, C9B, C10B, C11B, C12B, C13B, C14B, F8B
 with sigma of 0.1
 N2B, C25B, C26B, C22B, C23B, C24B
 with sigma of 0.1
3. Uiso/Uaniso restraints and constraints
Uanis(I1A) = Uanis(I1B)
Uanis(I2A) = Uanis(I2B)
Uanis(N1A) = Uanis(N1B)
Uanis(N2A) = Uanis(N2B)
Uanis(C1A) = Uanis(C1B)
Uanis(C22A) = Uanis(C22B)
Uanis(C25A) = Uanis(C25B)
Uanis(C26A) = Uanis(C26B)
4. Rigid body (RIGU) restrains
 I1A, I2A, F1A, F2A, F3A, F4A, F5A, F6A, F7A, F8A, C1A, C2A, C3A, C4A, C5A,
 C6A, C7A, C8A, C9A, C10A, C11A, C12A, C13A, C14A
 with sigma for 1-2 distances of 0.004 and sigma for 1-3 distances of 0.004
 I1B, I2B, F1B, F2B, F3B, F4B, F5B, F6B, F7B, F8B, C1B, C2B, C3B, C4B, C5B,
 C6B, C7B, C8B, C9B, C10B, C11B, C12B, C13B, C14B
 with sigma for 1-2 distances of 0.004 and sigma for 1-3 distances of 0.004
 N1A, N2A, C15A, C16A, C17A, C18A, C19A, C20A, C21A, C22A, C23A, C24A, C25A,
 C26A
 with sigma for 1-2 distances of 0.004 and sigma for 1-3 distances of 0.004
 N1B, N2B, C15B, C16B, C17B, C18B, C19B, C20B, C21B, C22B, C23B, C24B, C25B,
 C26B
 with sigma for 1-2 distances of 0.004 and sigma for 1-3 distances of 0.004
5. Same fragment restrains
{I1A, I2A, F1A, F2A, F3A, F4A, F5A, F6A, F7A, F8A, C1A, C2A, C3A, C4A, C5A,
C6A, C7A, C8A, C9A, C10A, C11A, C12A, C13A, C14A} sigma for 1-2: 0.02, 1-3: 0.04
as
{I1B, I2B, F1B, F2B, F3B, F4B, F5B, F6B, F7B, F8B, C1B, C2B, C3B, C4B, C5B,
C6B, C7B, C8B, C9B, C10B, C11B, C12B, C13B, C14B}
{N1A, N2A, C15A, C16A, C17A, C18A, C19A, C20A, C21A, C22A, C23A, C24A, C25A,
C26A} sigma for 1-2: 0.02, 1-3: 0.04
as
{N1B, N2B, C15B, C16B, C17B, C18B, C19B, C20B, C21B, C22B, C23B, C24B, C25B,
C26B}
6. Others
 Sof(I1B)=Sof(I2B)=Sof(F1B)=Sof(F2B)=Sof(F3B)=Sof(F4B)=Sof(F5B)=Sof(F6B)=
 Sof(F7B)=Sof(F8B)=Sof(C1B)=Sof(C2B)=Sof(C3B)=Sof(C4B)=Sof(C5B)=Sof(C6B)=
 Sof(C7B)=Sof(H7B)=Sof(C8B)=Sof(H8B)=Sof(C9B)=Sof(C10B)=Sof(C11B)=Sof(C12B)=
 Sof(C13B)=Sof(C14B)=1-FVAR(1)
 Sof(I1A)=Sof(I2A)=Sof(F1A)=Sof(F2A)=Sof(F3A)=Sof(F4A)=Sof(F5A)=Sof(F6A)=
 Sof(F7A)=Sof(F8A)=Sof(C1A)=Sof(C2A)=Sof(C3A)=Sof(C4A)=Sof(C5A)=Sof(C6A)=
 Sof(C7A)=Sof(H7A)=Sof(C8A)=Sof(H8A)=Sof(C9A)=Sof(C10A)=Sof(C11A)=Sof(C12A)=
 Sof(C13A)=Sof(C14A)=FVAR(1)
 Sof(N1B)=Sof(N2B)=Sof(C15B)=Sof(H15B)=Sof(C16B)=Sof(H16B)=Sof(C17B)=Sof(C18B)=
 Sof(H18B)=Sof(C19B)=Sof(H19B)=Sof(C20B)=Sof(H20B)=Sof(C21B)=Sof(H21B)=
 Sof(C22B)=Sof(C23B)=Sof(H23B)=Sof(C24B)=Sof(H24B)=Sof(C25B)=Sof(H25B)=
 Sof(C26B)=Sof(H26B)=1-FVAR(2)
 Sof(N1A)=Sof(N2A)=Sof(C15A)=Sof(H15A)=Sof(C16A)=Sof(H16A)=Sof(C17A)=Sof(C18A)=
 Sof(H18A)=Sof(C19A)=Sof(H19A)=Sof(C20A)=Sof(H20A)=Sof(C21A)=Sof(H21A)=
 Sof(C22A)=Sof(C23A)=Sof(H23A)=Sof(C24A)=Sof(H24A)=Sof(C25A)=Sof(H25A)=
 Sof(C26A)=Sof(H26A)=FVAR(2)
7.a Ternary CH refined with riding coordinates:
 C7A(H7A), C8A(H8A), C7B(H7B), C8B(H8B)
7.b Aromatic/amide H refined with riding coordinates:
 C15A(H15A), C16A(H16A), C18A(H18A), C19A(H19A), C20A(H20A), C21A(H21A),
 C23A(H23A), C24A(H24A), C25A(H25A), C26A(H26A), C15B(H15B), C16B(H16B),
 C18B(H18B), C19B(H19B), C20B(H20B), C21B(H21B), C23B(H23B), C24B(H24B),
 C25B(H25B), C26B(H26B)
;
_shelx_shelxl_version_number 2014/7
_olex2_submission_special_instructions 'No special instructions were received'

loop_
_space_group_symop_operation_xyz
'x, y, z'
'-x, y+1/2, -z+1/2'
'-x, -y, -z'
'x, -y-1/2, z-1/2'

loop_
_atom_site_label
_atom_site_type_symbol
_atom_site_fract_x
_atom_site_fract_y
_atom_site_fract_z
_atom_site_U_iso_or_equiv
_atom_site_adp_type
_atom_site_occupancy
_atom_site_site_symmetry_order
_atom_site_calc_flag
_atom_site_refinement_flags_posn
_atom_site_refinement_flags_adp
_atom_site_refinement_flags_occupancy
_atom_site_disorder_assembly
_atom_site_disorder_group
I1A I 0.2919(2) 0.6429(3) 0.35741(17) 0.0312(3) Uani 0.607(5) 1 d D U P A 1
I2A I 0.7779(3) -0.3592(4) 0.8045(2) 0.0334(3) Uani 0.607(5) 1 d D U P A 1
F1A F 0.5211(8) 0.4995(7) 0.3638(5) 0.0555(17) Uani 0.607(5) 1 d D U P A 1
F2A F 0.6152(3) 0.2793(4) 0.4288(2) 0.0555(11) Uani 0.607(5) 1 d D U P A 1
F3A F 0.3424(4) 0.2371(5) 0.5447(3) 0.0595(12) Uani 0.607(5) 1 d D U P A 1
F4A F 0.2517(7) 0.4575(10) 0.4809(6) 0.0626(19) Uani 0.607(5) 1 d D U P A 1
F5A F 0.7232(3) -0.0517(4) 0.57418(19) 0.0501(10) Uani 0.607(5) 1 d D U P A 1
F6A F 0.8322(6) -0.2068(11) 0.6747(5) 0.0554(16) Uani 0.607(5) 1 d D U P A 1
F7A F 0.5405(7) -0.2192(7) 0.7743(4) 0.0568(15) Uani 0.607(5) 1 d D U P A 1
F8A F 0.4315(3) -0.0608(5) 0.6754(2) 0.0621(12) Uani 0.607(5) 1 d D U P A 1
C1A C 0.3811(6) 0.4839(6) 0.4177(3) 0.0305(10) Uani 0.607(5) 1 d D U P A 1
C2A C 0.4758(6) 0.4381(7) 0.4096(5) 0.0326(18) Uani 0.607(5) 1 d D U P A 1
C3A C 0.5239(5) 0.3219(6) 0.4419(4) 0.0331(15) Uani 0.607(5) 1 d D U P A 1
C4A C 0.4821(5) 0.2448(5) 0.4873(3) 0.0286(13) Uani 0.607(5) 1 d D U P A 1
C5A C 0.3907(6) 0.2958(7) 0.4997(4) 0.0361(16) Uani 0.607(5) 1 d D U P A 1
C6A C 0.3427(8) 0.4150(11) 0.4672(6) 0.039(2) Uani 0.607(5) 1 d D U P A 1
C7A C 0.5335(4) 0.1052(4) 0.5069(2) 0.0345(12) Uani 0.607(5) 1 d D U P A 1
H7A H 0.6107 0.1159 0.5226 0.041 Uiso 0.607(5) 1 calc R . P A 1
C8A C 0.4949(4) 0.0049(4) 0.5547(2) 0.0347(12) Uani 0.607(5) 1 d D U P A 1
H8A H 0.4302 0.0395 0.5654 0.042 Uiso 0.607(5) 1 calc R . P A 1
C9A C 0.5739(5) -0.0465(5) 0.6206(3) 0.0279(12) Uani 0.607(5) 1 d D U P A 1
C10A C 0.6746(6) -0.0888(6) 0.6241(3) 0.0350(15) Uani 0.607(5) 1 d D U P A 1
C11A C 0.7341(6) -0.1690(9) 0.6779(4) 0.035(2) Uani 0.607(5) 1 d D U P A 1
C12A C 0.6919(7) -0.2189(10) 0.7301(4) 0.033(2) Uani 0.607(5) 1 d D U P A 1
C13A C 0.5904(6) -0.1750(8) 0.7274(4) 0.0355(18) Uani 0.607(5) 1 d D U P A 1
C14A C 0.5327(5) -0.0918(6) 0.6751(3) 0.0367(15) Uani 0.607(5) 1 d D U P A 1
I1B I 0.3107(3) 0.6472(5) 0.3555(3) 0.0312(3) Uani 0.393(5) 1 d D U P A 2
I2B I 0.7664(5) -0.3457(7) 0.8050(4) 0.0334(3) Uani 0.393(5) 1 d D U P A 2
F1B F 0.5133(12) 0.4602(11) 0.3717(7) 0.049(2) Uani 0.393(5) 1 d D U P A 2
F2B F 0.5807(4) 0.2351(6) 0.4396(3) 0.0391(13) Uani 0.393(5) 1 d D U P A 2
F3B F 0.2945(5) 0.2550(7) 0.5455(4) 0.0468(15) Uani 0.393(5) 1 d D U P A 2
F4B F 0.2270(11) 0.4834(16) 0.4770(8) 0.050(2) Uani 0.393(5) 1 d D U P A 2
F5B F 0.7765(4) -0.0620(7) 0.5782(3) 0.0480(15) Uani 0.393(5) 1 d D U P A 2
F6B F 0.8606(9) -0.2221(18) 0.6847(8) 0.055(3) Uani 0.393(5) 1 d D U P A 2
F7B F 0.5544(10) -0.1726(11) 0.7662(7) 0.059(2) Uani 0.393(5) 1 d D U P A 2
F8B F 0.4671(5) -0.0155(7) 0.6593(3) 0.0557(17) Uani 0.393(5) 1 d D U P A 2
C1B C 0.3651(9) 0.4773(10) 0.4200(5) 0.0305(10) Uani 0.393(5) 1 d D U P A 2
C2B C 0.4570(9) 0.4118(10) 0.4139(6) 0.029(2) Uani 0.393(5) 1 d D U P A 2
C3B C 0.4941(7) 0.2939(9) 0.4522(5) 0.0231(19) Uani 0.393(5) 1 d D U P A 2
C4B C 0.4393(7) 0.2331(8) 0.4946(4) 0.0207(17) Uani 0.393(5) 1 d D U P A 2
C5B C 0.3528(7) 0.3072(10) 0.5039(5) 0.025(2) Uani 0.393(5) 1 d D U P A 2
C6B C 0.3156(12) 0.4240(14) 0.4673(8) 0.027(3) Uani 0.393(5) 1 d D U P A 2
C7B C 0.4571(5) 0.0852(5) 0.5191(3) 0.0204(15) Uani 0.393(5) 1 d D U P A 2
H7B H 0.4184 0.0658 0.5542 0.024 Uiso 0.393(5) 1 calc R . P A 2
C8B C 0.5722(5) 0.0265(6) 0.5420(3) 0.0221(15) Uani 0.393(5) 1 d D U P A 2
H8B H 0.6213 0.0940 0.5309 0.027 Uiso 0.393(5) 1 calc R . P A 2
C9B C 0.6203(7) -0.0309(8) 0.6134(4) 0.0272(18) Uani 0.393(5) 1 d D U P A 2
C10B C 0.7171(7) -0.0883(9) 0.6237(4) 0.029(2) Uani 0.393(5) 1 d D U P A 2
C11B C 0.7626(11) -0.1727(14) 0.6787(6) 0.032(3) Uani 0.393(5) 1 d D U P A 2
C12B C 0.7069(10) -0.2048(13) 0.7259(6) 0.026(3) Uani 0.393(5) 1 d D U P A 2
C13B C 0.6083(9) -0.1469(12) 0.7186(6) 0.037(3) Uani 0.393(5) 1 d D U P A 2
C14B C 0.5645(7) -0.0641(9) 0.6616(5) 0.0290(19) Uani 0.393(5) 1 d D U P A 2
N1A N 0.8132(8) 0.3344(13) 0.2394(6) 0.052(2) Uani 0.769(7) 1 d D U P B 1
N2A N 1.1305(5) 0.9429(10) 0.5981(5) 0.0437(12) Uani 0.769(7) 1 d D U P B 1
C15A C 0.9114(8) 0.3747(14) 0.2407(5) 0.058(2) Uani 0.769(7) 1 d D U P B 1
H15A H 0.9407 0.3445 0.2054 0.070 Uiso 0.769(7) 1 calc R . P B 1
C16A C 0.9726(5) 0.4586(6) 0.2911(3) 0.0506(14) Uani 0.769(7) 1 d D U P B 1
H16A H 1.0400 0.4858 0.2886 0.061 Uiso 0.769(7) 1 calc R . P B 1
C17A C 0.9323(5) 0.5018(5) 0.3454(3) 0.0391(13) Uani 0.769(7) 1 d D U P B 1
C18A C 0.8324(5) 0.4550(6) 0.3458(3) 0.0469(14) Uani 0.769(7) 1 d D U P B 1
H18A H 0.8025 0.4803 0.3816 0.056 Uiso 0.769(7) 1 calc R . P B 1
C19A C 0.7765(8) 0.3712(15) 0.2936(6) 0.058(2) Uani 0.769(7) 1 d D U P B 1
H19A H 0.7104 0.3388 0.2961 0.070 Uiso 0.769(7) 1 calc R . P B 1
C20A C 0.9949(3) 0.5949(4) 0.3980(2) 0.0426(12) Uani 0.769(7) 1 d D U P B 1
H20A H 1.0635 0.6150 0.3951 0.051 Uiso 0.769(7) 1 calc R . P B 1
C21A C 0.9632(4) 0.6525(4) 0.4487(2) 0.0420(11) Uani 0.769(7) 1 d D U P B 1
H21A H 0.8958 0.6285 0.4526 0.050 Uiso 0.769(7) 1 calc R . P B 1
C22A C 1.0230(4) 0.7513(6) 0.5001(3) 0.0360(12) Uani 0.769(7) 1 d D U P B 1
C23A C 1.1225(5) 0.7988(8) 0.5002(4) 0.0531(18) Uani 0.769(7) 1 d D U P B 1
H23A H 1.1558 0.7671 0.4671 0.064 Uiso 0.769(7) 1 calc R . P B 1
C24A C 1.1731(6) 0.8935(9) 0.5491(4) 0.0509(18) Uani 0.769(7) 1 d D U P B 1
H24A H 1.2402 0.9242 0.5477 0.061 Uiso 0.769(7) 1 calc R . P B 1
C25A C 1.0349(5) 0.8954(9) 0.5981(4) 0.0559(13) Uani 0.769(7) 1 d D U P B 1
H25A H 1.0037 0.9275 0.6321 0.067 Uiso 0.769(7) 1 calc R . P B 1
C26A C 0.9789(5) 0.8019(8) 0.5510(3) 0.0539(13) Uani 0.769(7) 1 d D U P B 1
H26A H 0.9118 0.7732 0.5534 0.065 Uiso 0.769(7) 1 calc R . P B 1
N1B N 0.821(3) 0.317(5) 0.247(2) 0.052(2) Uani 0.231(7) 1 d D U P B 2
N2B N 1.108(2) 0.949(4) 0.6002(17) 0.0437(12) Uani 0.231(7) 1 d D U P B 2
C15B C 0.912(3) 0.387(5) 0.2552(18) 0.056(7) Uani 0.231(7) 1 d D U P B 2
H15B H 0.9493 0.3799 0.2213 0.067 Uiso 0.231(7) 1 calc R . P B 2
C16B C 0.9526(14) 0.468(2) 0.3126(10) 0.045(5) Uani 0.231(7) 1 d D U P B 2
H16B H 1.0208 0.5041 0.3206 0.054 Uiso 0.231(7) 1 calc R . P B 2
C17B C 0.8912(14) 0.4952(17) 0.3576(8) 0.032(4) Uani 0.231(7) 1 d D U P B 2
C18B C 0.7920(14) 0.439(2) 0.3454(11) 0.045(4) Uani 0.231(7) 1 d D U P B 2
H18B H 0.7486 0.4553 0.3750 0.054 Uiso 0.231(7) 1 calc R . P B 2
C19B C 0.758(3) 0.356(5) 0.287(2) 0.055(6) Uani 0.231(7) 1 d D U P B 2
H19B H 0.6878 0.3252 0.2759 0.066 Uiso 0.231(7) 1 calc R . P B 2
C20B C 0.9305(10) 0.5860(13) 0.4177(6) 0.041(4) Uani 0.231(7) 1 d D U P B 2
H20B H 0.8871 0.5934 0.4480 0.049 Uiso 0.231(7) 1 calc R . P B 2
C21B C 1.0177(10) 0.6569(12) 0.4338(7) 0.035(3) Uani 0.231(7) 1 d D U P B 2
H21B H 1.0634 0.6461 0.4052 0.042 Uiso 0.231(7) 1 calc R . P B 2
C22B C 1.0528(16) 0.754(2) 0.4929(10) 0.0360(12) Uani 0.231(7) 1 d D U P B 2
C23B C 1.1490(16) 0.817(3) 0.5087(14) 0.046(5) Uani 0.231(7) 1 d D U P B 2
H23B H 1.1998 0.7947 0.4851 0.055 Uiso 0.231(7) 1 calc R . P B 2
C24B C 1.171(2) 0.916(4) 0.5602(18) 0.067(9) Uani 0.231(7) 1 d D U P B 2
H24B H 1.2347 0.9631 0.5670 0.081 Uiso 0.231(7) 1 calc R . P B 2
C25B C 1.017(2) 0.883(3) 0.5859(13) 0.0559(13) Uani 0.231(7) 1 d D U P B 2
H25B H 0.9687 0.9020 0.6122 0.067 Uiso 0.231(7) 1 calc R . P B 2
C26B C 0.9890(18) 0.787(3) 0.5343(12) 0.0539(13) Uani 0.231(7) 1 d D U P B 2
H26B H 0.9237 0.7430 0.5275 0.065 Uiso 0.231(7) 1 calc R . P B 2

loop_
_atom_site_aniso_label
_atom_site_aniso_U_11
_atom_site_aniso_U_22
_atom_site_aniso_U_33
_atom_site_aniso_U_23
_atom_site_aniso_U_13
_atom_site_aniso_U_12
I1A 0.0326(8) 0.0234(2) 0.03566(19) 0.00708(13) 0.0047(5) 0.0052(5)
I2A 0.0369(8) 0.0318(7) 0.02747(10) 0.0084(4) 0.0007(4) 0.0087(4)
F1A 0.058(3) 0.045(4) 0.072(3) 0.033(3) 0.031(2) 0.013(3)
F2A 0.040(2) 0.050(2) 0.080(3) 0.0266(19) 0.0234(18) 0.0150(17)
F3A 0.079(3) 0.047(2) 0.068(2) 0.0261(17) 0.047(3) 0.021(2)
F4A 0.063(5) 0.053(4) 0.084(3) 0.029(3) 0.042(4) 0.029(3)
F5A 0.045(2) 0.061(2) 0.0489(19) 0.0282(15) 0.020(2) 0.011(2)
F6A 0.033(4) 0.077(4) 0.056(3) 0.031(2) 0.011(3) 0.008(3)
F7A 0.062(3) 0.061(4) 0.056(3) 0.022(3) 0.0318(19) 0.019(3)
F8A 0.051(2) 0.082(3) 0.061(2) 0.025(2) 0.0272(17) 0.037(2)
C1A 0.036(2) 0.0203(13) 0.0324(14) 0.0060(11) 0.0041(14) 0.0025(13)
C2A 0.035(3) 0.020(3) 0.041(4) 0.010(2) 0.007(2) -0.002(2)
C3A 0.034(3) 0.027(3) 0.038(3) 0.009(2) 0.008(2) -0.001(2)
C4A 0.034(3) 0.022(2) 0.029(3) 0.0042(19) 0.005(2) 0.001(2)
C5A 0.049(4) 0.026(3) 0.037(3) 0.009(2) 0.018(3) 0.005(3)
C6A 0.039(5) 0.033(3) 0.047(4) 0.006(3) 0.014(3) 0.010(3)
C7A 0.037(3) 0.025(2) 0.036(2) 0.0062(18) -0.0015(19) -0.0002(18)
C8A 0.036(3) 0.030(2) 0.035(2) 0.0061(19) 0.0025(19) 0.0054(19)
C9A 0.033(3) 0.022(2) 0.028(3) 0.0069(19) 0.005(2) 0.005(2)
C10A 0.041(3) 0.035(3) 0.031(3) 0.010(2) 0.014(2) 0.001(3)
C11A 0.030(4) 0.038(4) 0.037(3) 0.006(2) 0.003(2) 0.004(3)
C12A 0.044(4) 0.029(4) 0.026(3) 0.009(3) 0.006(3) 0.002(3)
C13A 0.045(3) 0.037(4) 0.027(3) 0.008(3) 0.013(2) 0.007(3)
C14A 0.045(3) 0.037(3) 0.030(3) 0.006(2) 0.013(2) 0.010(3)
I1B 0.0326(8) 0.0234(2) 0.03566(19) 0.00708(13) 0.0047(5) 0.0052(5)
I2B 0.0369(8) 0.0318(7) 0.02747(10) 0.0084(4) 0.0007(4) 0.0087(4)
F1B 0.056(4) 0.038(5) 0.060(4) 0.027(4) 0.027(3) 0.008(4)
F2B 0.032(3) 0.040(3) 0.052(3) 0.018(2) 0.022(2) 0.014(2)
F3B 0.046(4) 0.052(3) 0.055(3) 0.025(2) 0.035(3) 0.020(3)
F4B 0.046(5) 0.050(5) 0.061(4) 0.021(4) 0.028(3) 0.031(3)
F5B 0.025(3) 0.066(3) 0.056(3) 0.032(2) 0.016(3) 0.010(3)
F6B 0.028(5) 0.077(5) 0.058(5) 0.028(4) 0.005(4) 0.016(4)
F7B 0.066(5) 0.065(6) 0.054(4) 0.022(4) 0.030(3) 0.024(4)
F8B 0.049(3) 0.083(5) 0.042(3) 0.022(3) 0.025(2) 0.040(3)
C1B 0.036(2) 0.0203(13) 0.0324(14) 0.0060(11) 0.0041(14) 0.0025(13)
C2B 0.034(4) 0.020(4) 0.031(4) 0.007(3) 0.008(3) -0.008(3)
C3B 0.023(4) 0.019(4) 0.031(4) 0.008(3) 0.014(3) 0.005(3)
C4B 0.022(4) 0.021(3) 0.022(3) 0.006(2) 0.009(3) 0.004(3)
C5B 0.026(4) 0.031(4) 0.022(3) 0.008(3) 0.014(3) 0.014(3)
C6B 0.028(6) 0.023(4) 0.031(4) 0.006(3) 0.006(4) 0.009(4)
C7B 0.021(3) 0.015(3) 0.024(3) 0.006(2) 0.004(2) 0.003(2)
C8B 0.021(3) 0.017(3) 0.027(3) 0.007(2) 0.003(2) 0.002(2)
C9B 0.027(4) 0.026(4) 0.030(3) 0.003(3) 0.010(3) 0.003(3)
C10B 0.023(4) 0.026(4) 0.037(4) 0.010(3) 0.002(3) -0.004(3)
C11B 0.029(6) 0.034(5) 0.032(4) 0.010(3) 0.003(3) -0.001(4)
C12B 0.030(4) 0.018(5) 0.025(5) 0.005(3) -0.003(3) 0.002(3)
C13B 0.046(5) 0.035(5) 0.029(4) 0.007(3) 0.010(3) 0.007(4)
C14B 0.028(4) 0.028(4) 0.034(4) 0.011(3) 0.014(3) 0.014(3)
N1A 0.065(2) 0.038(4) 0.043(3) -0.009(3) -0.006(2) -0.008(3)
N2A 0.038(3) 0.0477(18) 0.0438(15) -0.0190(13) 0.008(2) -0.003(3)
C15A 0.072(3) 0.052(5) 0.045(4) -0.021(3) 0.005(3) -0.010(3)
C16A 0.055(3) 0.049(3) 0.046(3) -0.018(2) 0.010(2) -0.006(2)
C17A 0.041(3) 0.034(2) 0.037(3) -0.0071(19) -0.001(2) 0.001(2)
C18A 0.043(4) 0.050(3) 0.042(2) -0.014(2) 0.001(3) -0.007(3)
C19A 0.060(4) 0.053(5) 0.053(4) -0.011(3) -0.001(3) -0.014(3)
C20A 0.038(2) 0.044(2) 0.042(2) -0.0096(18) 0.0019(18) -0.0054(18)
C21A 0.040(3) 0.044(2) 0.038(2) -0.0075(18) 0.0029(18) -0.007(2)
C22A 0.034(3) 0.0355(15) 0.0334(19) -0.0060(14) -0.0011(19) 0.001(2)
C23A 0.050(4) 0.063(4) 0.044(3) -0.032(3) 0.007(3) -0.013(3)
C24A 0.046(3) 0.055(4) 0.055(4) -0.026(3) 0.018(3) -0.010(2)
C25A 0.047(3) 0.069(3) 0.051(3) -0.032(2) 0.012(2) -0.016(2)
C26A 0.048(2) 0.064(3) 0.050(3) -0.026(2) 0.0134(19) -0.0146(19)
N1B 0.065(2) 0.038(4) 0.043(3) -0.009(3) -0.006(2) -0.008(3)
N2B 0.038(3) 0.0477(18) 0.0438(15) -0.0190(13) 0.008(2) -0.003(3)
C15B 0.071(8) 0.050(12) 0.045(11) -0.024(9) 0.009(7) -0.013(8)
C16B 0.035(7) 0.052(9) 0.046(9) -0.029(7) 0.010(6) -0.017(6)
C17B 0.027(8) 0.035(7) 0.031(6) -0.009(5) -0.001(5) 0.001(6)
C18B 0.031(8) 0.050(9) 0.049(7) -0.012(6) -0.002(6) -0.010(6)
C19B 0.063(8) 0.047(12) 0.046(8) -0.010(8) -0.005(7) -0.010(7)
C20B 0.040(7) 0.044(6) 0.036(6) -0.011(5) 0.005(5) -0.008(5)
C21B 0.035(6) 0.031(6) 0.036(6) -0.007(4) 0.002(5) 0.000(5)
C22B 0.034(3) 0.0355(15) 0.0334(19) -0.0060(14) -0.0011(19) 0.001(2)
C23B 0.030(6) 0.052(9) 0.052(9) -0.022(7) 0.006(6) -0.010(5)
C24B 0.053(8) 0.083(15) 0.067(12) -0.052(12) 0.016(8) -0.027(9)
C25B 0.047(3) 0.069(3) 0.051(3) -0.032(2) 0.012(2) -0.016(2)
C26B 0.048(2) 0.064(3) 0.050(3) -0.026(2) 0.0134(19) -0.0146(19)

loop_
_atom_type_symbol
_atom_type_description
_atom_type_scat_dispersion_real
_atom_type_scat_dispersion_imag
_atom_type_scat_source
C C 0.0033 0.0016 'International Tables Vol C Tables 4.2.6.8 and 6.1.1.4'
H H 0.0000 0.0000 'International Tables Vol C Tables 4.2.6.8 and 6.1.1.4'
F F 0.0171 0.0103 'International Tables Vol C Tables 4.2.6.8 and 6.1.1.4'
I I -0.4742 1.8119 'International Tables Vol C Tables 4.2.6.8 and 6.1.1.4'
N N 0.0061 0.0033 'International Tables Vol C Tables 4.2.6.8 and 6.1.1.4'

loop_
_geom_angle_atom_site_label_1
_geom_angle_atom_site_label_2
_geom_angle_atom_site_label_3
_geom_angle
_geom_angle_site_symmetry_1
_geom_angle_site_symmetry_3
C2A C1A I1A 123.7(5) . .
C2A C1A C6A 115.3(6) . .
C6A C1A I1A 120.9(5) . .
F1A C2A C1A 120.2(7) . .
F1A C2A C3A 117.2(6) . .
C1A C2A C3A 122.3(7) . .
F2A C3A C2A 118.9(6) . .
F2A C3A C4A 118.2(5) . .
C2A C3A C4A 122.9(6) . .
C3A C4A C7A 115.4(5) . .
C5A C4A C3A 115.2(5) . .
C5A C4A C7A 128.5(6) . .
F3A C5A C4A 122.9(6) . .
F3A C5A C6A 115.6(6) . .
C4A C5A C6A 121.5(6) . .
F4A C6A C1A 119.4(7) . .
F4A C6A C5A 118.3(7) . .
C1A C6A C5A 122.2(7) . .
C4A C7A H7A 109.7 . .
C4A C7A C8A 122.3(5) . .
C4A C7A C8A 113.3(4) . 3_656
C8A C7A H7A 109.7 . .
C8A C7A H7A 109.7 3_656 .
C8A C7A C8A 90.4(3) . 3_656
C7A C8A C7A 89.6(3) . 3_656
C7A C8A H8A 110.6 . .
C7A C8A H8A 110.6 3_656 .
C9A C8A C7A 119.2(4) . .
C9A C8A C7A 114.7(3) . 3_656
C9A C8A H8A 110.6 . .
C10A C9A C8A 124.7(5) . .
C10A C9A C14A 114.8(4) . .
C14A C9A C8A 117.7(5) . .
F5A C10A C9A 120.4(6) . .
F5A C10A C11A 116.4(6) . .
C9A C10A C11A 123.3(5) . .
F6A C11A C10A 117.8(7) . .
F6A C11A C12A 120.1(7) . .
C12A C11A C10A 121.9(6) . .
C11A C12A I2A 121.0(6) . .
C13A C12A I2A 124.0(5) . .
C13A C12A C11A 115.0(6) . .
F7A C13A C12A 120.3(6) . .
F7A C13A C14A 116.7(6) . .
C12A C13A C14A 122.9(7) . .
F8A C14A C9A 119.9(5) . .
F8A C14A C13A 118.0(6) . .
C13A C14A C9A 122.0(6) . .
C2B C1B I1B 118.0(8) . .
C6B C1B I1B 125.1(8) . .
C6B C1B C2B 116.9(9) . .
F1B C2B C1B 121.2(10) . .
F1B C2B C3B 117.8(9) . .
C1B C2B C3B 121.0(9) . .
F2B C3B C2B 115.9(8) . .
F2B C3B C4B 121.6(7) . .
C4B C3B C2B 122.1(8) . .
C3B C4B C5B 115.1(6) . .
C3B C4B C7B 123.1(7) . .
C5B C4B C7B 120.8(7) . .
F3B C5B C4B 119.1(7) . .
F3B C5B C6B 117.3(8) . .
C6B C5B C4B 123.2(8) . .
F4B C6B C1B 120.3(10) . .
F4B C6B C5B 118.6(9) . .
C5B C6B C1B 121.1(10) . .
C4B C7B H7B 110.4 . .
C4B C7B C8B 114.0(5) . 3_656
C4B C7B C8B 119.9(6) . .
C8B C7B H7B 110.4 . .
C8B C7B H7B 110.4 3_656 .
C8B C7B C8B 90.1(4) . 3_656
C7B C8B C7B 89.9(4) . 3_656
C7B C8B H8B 108.8 . .
C7B C8B H8B 108.8 3_656 .
C9B C8B C7B 115.5(5) . 3_656
C9B C8B C7B 123.4(6) . .
C9B C8B H8B 108.8 . .
C10B C9B C8B 116.5(7) . .
C10B C9B C14B 115.7(7) . .
C14B C9B C8B 125.3(8) . .
F5B C10B C11B 116.3(8) . .
C9B C10B F5B 119.2(7) . .
C9B C10B C11B 124.4(9) . .
F6B C11B C10B 119.4(10) . .
F6B C11B C12B 121.1(11) . .
C12B C11B C10B 119.5(11) . .
C11B C12B I2B 120.9(8) . .
C11B C12B C13B 118.5(10) . .
C13B C12B I2B 120.5(8) . .
F7B C13B C12B 119.3(9) . .
F7B C13B C14B 120.6(9) . .
C12B C13B C14B 120.1(9) . .
F8B C14B C9B 123.5(8) . .
F8B C14B C13B 114.7(9) . .
C9B C14B C13B 121.7(8) . .
C15A N1A C19A 116.3(6) . .
C25A N2A C24A 116.1(6) . .
N1A C15A H15A 117.9 . .
N1A C15A C16A 124.2(6) . .
C16A C15A H15A 117.9 . .
C15A C16A H16A 120.4 . .
C15A C16A C17A 119.2(5) . .
C17A C16A H16A 120.4 . .
C16A C17A C20A 119.7(5) . .
C18A C17A C16A 116.7(4) . .
C18A C17A C20A 123.6(5) . .
C17A C18A H18A 119.7 . .
C19A C18A C17A 120.5(5) . .
C19A C18A H18A 119.7 . .
N1A C19A C18A 122.9(6) . .
N1A C19A H19A 118.5 . .
C18A C19A H19A 118.5 . .
C17A C20A H20A 116.9 . .
C21A C20A C17A 126.1(5) . .
C21A C20A H20A 116.9 . .
C20A C21A H21A 116.5 . .
C20A C21A C22A 127.0(5) . .
C22A C21A H21A 116.5 . .
C23A C22A C21A 123.3(4) . .
C23A C22A C26A 116.6(4) . .
C26A C22A C21A 120.1(4) . .
C22A C23A H23A 119.8 . .
C22A C23A C24A 120.3(5) . .
C24A C23A H23A 119.8 . .
N2A C24A C23A 123.2(6) . .
N2A C24A H24A 118.4 . .
C23A C24A H24A 118.4 . .
N2A C25A H25A 117.8 . .
N2A C25A C26A 124.3(6) . .
C26A C25A H25A 117.8 . .
C22A C26A H26A 120.3 . .
C25A C26A C22A 119.5(5) . .
C25A C26A H26A 120.3 . .
C15B N1B C19B 117(2) . .
C24B N2B C25B 114.2(19) . .
N1B C15B H15B 119.0 . .
N1B C15B C16B 121.9(19) . .
C16B C15B H15B 119.0 . .
C15B C16B H16B 120.3 . .
C17B C16B C15B 119.4(15) . .
C17B C16B H16B 120.3 . .
C16B C17B C20B 120.7(14) . .
C18B C17B C16B 119.1(12) . .
C18B C17B C20B 120.2(15) . .
C17B C18B H18B 120.9 . .
C17B C18B C19B 118.1(16) . .
C19B C18B H18B 120.9 . .
N1B C19B C18B 123(2) . .
N1B C19B H19B 118.4 . .
C18B C19B H19B 118.4 . .
C17B C20B H20B 115.8 . .
C21B C20B C17B 128.4(14) . .
C21B C20B H20B 115.8 . .
C20B C21B H21B 116.3 . .
C20B C21B C22B 127.3(15) . .
C22B C21B H21B 116.3 . .
C23B C22B C21B 123.5(16) . .
C26B C22B C21B 121.6(16) . .
C26B C22B C23B 114.8(15) . .
C22B C23B H23B 120.3 . .
C22B C23B C24B 119.4(18) . .
C24B C23B H23B 120.3 . .
N2B C24B C23B 126(2) . .
N2B C24B H24B 117.2 . .
C23B C24B H24B 117.2 . .
N2B C25B H25B 118.5 . .
N2B C25B C26B 123(2) . .
C26B C25B H25B 118.5 . .
C22B C26B C25B 122.6(17) . .
C22B C26B H26B 118.7 . .
C25B C26B H26B 118.7 . .

loop_
_geom_bond_atom_site_label_1
_geom_bond_atom_site_label_2
_geom_bond_distance
_geom_bond_site_symmetry_2
I1A C1A 2.116(7) .
I2A C12A 2.117(7) .
F1A C2A 1.347(7) .
F2A C3A 1.345(7) .
F3A C5A 1.347(7) .
F4A C6A 1.346(7) .
F5A C10A 1.357(6) .
F6A C11A 1.345(7) .
F7A C13A 1.339(7) .
F8A C14A 1.354(7) .
C1A C2A 1.358(8) .
C1A C6A 1.388(8) .
C2A C3A 1.370(7) .
C3A C4A 1.389(7) .
C4A C5A 1.368(8) .
C4A C7A 1.520(6) .
C5A C6A 1.396(8) .
C7A H7A 0.9800 .
C7A C8A 1.602(6) 3_656
C7A C8A 1.536(6) .
C8A C7A 1.602(6) 3_656
C8A H8A 0.9800 .
C8A C9A 1.534(6) .
C9A C10A 1.359(7) .
C9A C14A 1.400(7) .
C10A C11A 1.394(8) .
C11A C12A 1.384(8) .
C12A C13A 1.376(8) .
C13A C14A 1.383(7) .
I1B C1B 2.105(10) .
I2B C12B 2.085(10) .
F1B C2B 1.336(10) .
F2B C3B 1.343(8) .
F3B C5B 1.358(9) .
F4B C6B 1.347(11) .
F5B C10B 1.360(9) .
F6B C11B 1.340(11) .
F7B C13B 1.340(10) .
F8B C14B 1.344(9) .
C1B C2B 1.389(11) .
C1B C6B 1.372(11) .
C2B C3B 1.394(11) .
C3B C4B 1.372(9) .
C4B C5B 1.388(9) .
C4B C7B 1.516(8) .
C5B C6B 1.370(10) .
C7B H7B 0.9800 .
C7B C8B 1.607(8) 3_656
C7B C8B 1.560(7) .
C8B C7B 1.606(8) 3_656
C8B H8B 0.9800 .
C8B C9B 1.512(8) .
C9B C10B 1.346(10) .
C9B C14B 1.383(10) .
C10B C11B 1.378(11) .
C11B C12B 1.365(12) .
C12B C13B 1.375(11) .
C13B C14B 1.394(11) .
N1A C15A 1.331(7) .
N1A C19A 1.337(7) .
N2A C24A 1.332(6) .
N2A C25A 1.326(6) .
C15A H15A 0.9300 .
C15A C16A 1.381(7) .
C16A H16A 0.9300 .
C16A C17A 1.386(7) .
C17A C18A 1.380(7) .
C17A C20A 1.468(5) .
C18A H18A 0.9300 .
C18A C19A 1.377(6) .
C19A H19A 0.9300 .
C20A H20A 0.9300 .
C20A C21A 1.311(6) .
C21A H21A 0.9300 .
C21A C22A 1.476(5) .
C22A C23A 1.375(6) .
C22A C26A 1.378(5) .
C23A H23A 0.9300 .
C23A C24A 1.383(7) .
C24A H24A 0.9300 .
C25A H25A 0.9300 .
C25A C26A 1.377(6) .
C26A H26A 0.9300 .
N1B C15B 1.339(17) .
N1B C19B 1.340(17) .
N2B C24B 1.314(16) .
N2B C25B 1.326(16) .
C15B H15B 0.9300 .
C15B C16B 1.383(16) .
C16B H16B 0.9300 .
C16B C17B 1.371(15) .
C17B C18B 1.368(15) .
C17B C20B 1.473(13) .
C18B H18B 0.9300 .
C18B C19B 1.391(16) .
C19B H19B 0.9300 .
C20B H20B 0.9300 .
C20B C21B 1.297(15) .
C21B H21B 0.9300 .
C21B C22B 1.487(14) .
C22B C23B 1.361(15) .
C22B C26B 1.353(15) .
C23B H23B 0.9300 .
C23B C24B 1.382(16) .
C24B H24B 0.9300 .
C25B H25B 0.9300 .
C25B C26B 1.367(16) .
C26B H26B 0.9300 .

loop_
_geom_torsion_atom_site_label_1
_geom_torsion_atom_site_label_2
_geom_torsion_atom_site_label_3
_geom_torsion_atom_site_label_4
_geom_torsion
_geom_torsion_site_symmetry_1
_geom_torsion_site_symmetry_4
I1A C1A C2A F1A 3.9(8) . .
I1A C1A C2A C3A -169.9(6) . .
I1A C1A C6A F4A -5.5(13) . .
I1A C1A C6A C5A 169.4(8) . .
I2A C12A C13A F7A 1.2(13) . .
I2A C12A C13A C14A -174.7(6) . .
F1A C2A C3A F2A 3.0(10) . .
F1A C2A C3A C4A -176.4(7) . .
F2A C3A C4A C5A 178.3(6) . .
F2A C3A C4A C7A -11.1(8) . .
F3A C5A C6A F4A -2.6(14) . .
F3A C5A C6A C1A -177.5(9) . .
F5A C10A C11A F6A -2.3(10) . .
F5A C10A C11A C12A -176.8(8) . .
F6A C11A C12A I2A -1.6(13) . .
F6A C11A C12A C13A -179.0(9) . .
F7A C13A C14A F8A 0.5(10) . .
F7A C13A C14A C9A -175.8(6) . .
C1A C2A C3A F2A 176.9(5) . .
C1A C2A C3A C4A -2.5(10) . .
C2A C1A C6A F4A 177.0(8) . .
C2A C1A C6A C5A -8.1(13) . .
C2A C3A C4A C5A -2.3(10) . .
C2A C3A C4A C7A 168.3(6) . .
C3A C4A C5A F3A -177.0(6) . .
C3A C4A C5A C6A 1.7(11) . .
C3A C4A C7A C8A -71.7(6) . 3_656
C3A C4A C7A C8A -178.1(5) . .
C4A C5A C6A F4A 178.6(9) . .
C4A C5A C6A C1A 3.7(15) . .
C4A C7A C8A C7A 118.2(5) . 3_656
C4A C7A C8A C9A -123.5(5) . .
C5A C4A C7A C8A -9.0(8) . .
C5A C4A C7A C8A 97.4(7) . 3_656
C6A C1A C2A F1A -178.8(9) . .
C6A C1A C2A C3A 7.4(9) . .
C7A C4A C5A F3A 13.8(11) . .
C7A C4A C5A C6A -167.5(8) . .
C7A C8A C9A C10A 60.5(6) 3_656 .
C7A C8A C9A C10A -43.8(5) . .
C7A C8A C9A C14A -99.6(5) 3_656 .
C7A C8A C9A C14A 156.1(4) . .
C8A C7A C8A C7A -0.001(0) 3_656 3_656
C8A C7A C8A C9A 118.3(5) 3_656 .
C8A C9A C10A F5A 19.3(5) . .
C8A C9A C10A C11A -161.7(6) . .
C8A C9A C14A F8A -15.2(7) . .
C8A C9A C14A C13A 161.1(6) . .
C9A C10A C11A F6A 178.6(6) . .
C9A C10A C11A C12A 4.1(11) . .
C10A C9A C14A F8A -177.2(4) . .
C10A C9A C14A C13A -1.0(8) . .
C10A C11A C12A I2A 172.8(6) . .
C10A C11A C12A C13A -4.6(13) . .
C11A C12A C13A F7A 178.4(8) . .
C11A C12A C13A C14A 2.5(13) . .
C12A C13A C14A F8A 176.5(8) . .
C12A C13A C14A C9A 0.2(12) . .
C14A C9A C10A F5A 179.9(5) . .
C14A C9A C10A C11A -1.1(6) . .
I1B C1B C2B F1B 4.3(10) . .
I1B C1B C2B C3B -176.2(8) . .
I1B C1B C6B F4B -2.3(19) . .
I1B C1B C6B C5B 175.5(10) . .
I2B C12B C13B F7B 5.7(17) . .
I2B C12B C13B C14B -173.4(9) . .
F1B C2B C3B F2B -3.8(14) . .
F1B C2B C3B C4B -177.1(10) . .
F2B C3B C4B C5B 178.7(9) . .
F2B C3B C4B C7B -12.4(13) . .
F3B C5B C6B F4B 3(2) . .
F3B C5B C6B C1B -174.8(11) . .
F5B C10B C11B F6B 0.6(16) . .
F5B C10B C11B C12B -179.2(11) . .
F6B C11B C12B I2B -5.3(19) . .
F6B C11B C12B C13B 177.6(14) . .
F7B C13B C14B F8B -0.3(15) . .
F7B C13B C14B C9B 177.0(10) . .
C1B C2B C3B F2B 176.8(7) . .
C1B C2B C3B C4B 3.5(13) . .
C2B C1B C6B F4B 178.9(12) . .
C2B C1B C6B C5B -3.3(17) . .
C2B C3B C4B C5B -8.4(14) . .
C2B C3B C4B C7B 160.5(8) . .
C3B C4B C5B F3B -179.6(9) . .
C3B C4B C5B C6B 7.8(16) . .
C3B C4B C7B C8B 41.5(10) . .
C3B C4B C7B C8B -63.5(10) . 3_656
C4B C5B C6B F4B 175.7(12) . .
C4B C5B C6B C1B -2(2) . .
C4B C7B C8B C7B -118.1(7) . 3_656
C4B C7B C8B C9B 121.0(7) . .
C5B C4B C7B C8B -150.2(8) . .
C5B C4B C7B C8B 104.8(9) . 3_656
C6B C1B C2B F1B -176.8(12) . .
C6B C1B C2B C3B 2.6(12) . .
C7B C4B C5B F3B 11.3(14) . .
C7B C4B C5B C6B -161.3(11) . .
C7B C8B C9B C10B 66.5(7) 3_656 .
C7B C8B C9B C10B 174.6(5) . .
C7B C8B C9B C14B -94.5(8) 3_656 .
C7B C8B C9B C14B 13.6(10) . .
C8B C7B C8B C7B -0.002(2) 3_656 3_656
C8B C7B C8B C9B -120.9(6) 3_656 .
C8B C9B C10B F5B 16.4(7) . .
C8B C9B C10B C11B -164.3(9) . .
C8B C9B C14B F8B -19.2(12) . .
C8B C9B C14B C13B 163.8(9) . .
C9B C10B C11B F6B -178.7(11) . .
C9B C10B C11B C12B 1.5(15) . .
C10B C9B C14B F8B 179.7(7) . .
C10B C9B C14B C13B 2.6(11) . .
C10B C11B C12B I2B 174.5(8) . .
C10B C11B C12B C13B -2.6(19) . .
C11B C12B C13B F7B -177.1(13) . .
C11B C12B C13B C14B 3.8(19) . .
C12B C13B C14B F8B 178.8(11) . .
C12B C13B C14B C9B -3.9(17) . .
C14B C9B C10B F5B 179.3(8) . .
C14B C9B C10B C11B -1.5(9) . .
N1A C15A C16A C17A 2.0(19) . .
N2A C25A C26A C22A 0.5(9) . .
C15A N1A C19A C18A 5(2) . .
C15A C16A C17A C18A 1.0(10) . .
C15A C16A C17A C20A -177.9(8) . .
C16A C17A C18A C19A -0.9(11) . .
C16A C17A C20A C21A 174.1(5) . .
C17A C18A C19A N1A -2(2) . .
C17A C20A C21A C22A -177.0(5) . .
C18A C17A C20A C21A -4.7(7) . .
C19A N1A C15A C16A -5(2) . .
C20A C17A C18A C19A 177.9(9) . .
C20A C21A C22A C23A 1.4(9) . .
C20A C21A C22A C26A -179.4(6) . .
C21A C22A C23A C24A 178.7(7) . .
C21A C22A C26A C25A -179.1(6) . .
C22A C23A C24A N2A 0.3(13) . .
C23A C22A C26A C25A 0.1(10) . .
C24A N2A C25A C26A -0.7(9) . .
C25A N2A C24A C23A 0.3(12) . .
C26A C22A C23A C24A -0.5(11) . .
N1B C15B C16B C17B -10(7) . .
N2B C25B C26B C22B -1(2) . .
C15B N1B C19B C18B -15(9) . .
C15B C16B C17B C18B 1(4) . .
C15B C16B C17B C20B -178(3) . .
C16B C17B C18B C19B 0(4) . .
C16B C17B C20B C21B 5(3) . .
C17B C18B C19B N1B 7(7) . .
C17B C20B C21B C22B 176.5(18) . .
C18B C17B C20B C21B -173.7(18) . .
C19B N1B C15B C16B 16(9) . .
C20B C17B C18B C19B 179(3) . .
C20B C21B C22B C23B 176(2) . .
C20B C21B C22B C26B -6(3) . .
C21B C22B C23B C24B 173(3) . .
C21B C22B C26B C25B -175(2) . .
C22B C23B C24B N2B 5(5) . .
C23B C22B C26B C25B 3(3) . .
C24B N2B C25B C26B 0(2) . .
C25B N2B C24B C23B -3(5) . .
C26B C22B C23B C24B -5(4) . .
